data_4304713
loop_
_publ_author_name
'T\"ulay A. Ate\,sin'
'Abdurrahman \,C. Ate\,sin'
'Karlyn Skugrud'
'William D. Jones'

_publ_contact_author_address 'Department of Chemistry, University of Rochester, Rochester, New York 14627'
_publ_contact_author_email jones@chem.rochester.edu
_publ_contact_author_name 'William D. Jones'
_publ_section_title
;
Understanding Selectivity in the Oxidative Addition of the Carbon-Sulfur
Bonds of 2-Cyanothiophene to Pt(0)
;
_journal_name_full 'Inorganic Chemistry'
_journal_page_first 4596
_journal_page_last 4604
_journal_paper_doi 10.1021/ic702273a
_journal_volume 47
_journal_year 2008
_chemical_formula_sum 'C19 H35 N P2 Pt S'
_chemical_formula_weight 566.57
_chemical_name_systematic
; 
 compound 3
;
_space_group_IT_number 14
_symmetry_cell_setting monoclinic
_symmetry_space_group_name_Hall '-P 2yn'
_symmetry_space_group_name_H-M 'P 1 21/n 1'
_atom_sites_solution_hydrogens geom
_atom_sites_solution_primary direct
_atom_sites_solution_secondary difmap
_audit_creation_method SHELXL-97
_cell_angle_alpha 90.00
_cell_angle_beta 116.325(2)
_cell_angle_gamma 90.00
_cell_formula_units_Z 8
_cell_length_a 18.7568(17)
_cell_length_b 13.6590(13)
_cell_length_c 19.8091(18)
_cell_measurement_temperature 193(2)
_cell_volume 4548.8(7)
_computing_cell_refinement 'Bruker SMART'
_computing_data_collection 'Bruker SMART'
_computing_data_reduction 'Bruker SAINT'
_computing_molecular_graphics 'Bruker SHELXTL'
_computing_publication_material 'Bruker SHELXTL'
_computing_structure_refinement 'SHELXL-97 (Sheldrick, 1997)'
_computing_structure_solution 'SHELXS-97 (Sheldrick, 1990)'
_diffrn_ambient_temperature 193(2)
_diffrn_measured_fraction_theta_full 0.968
_diffrn_measured_fraction_theta_max 0.968
_diffrn_measurement_device_type 'CCD area detector'
_diffrn_measurement_method 'phi and omega scans'
_diffrn_radiation_monochromator graphite
_diffrn_radiation_source 'fine-focus sealed tube'
_diffrn_radiation_type MoK\a
_diffrn_radiation_wavelength 0.71073
_diffrn_reflns_av_R_equivalents 0.0477
_diffrn_reflns_av_sigmaI/netI 0.0691
_diffrn_reflns_limit_h_max 21
_diffrn_reflns_limit_h_min -24
_diffrn_reflns_limit_k_max 15
_diffrn_reflns_limit_k_min -18
_diffrn_reflns_limit_l_max 25
_diffrn_reflns_limit_l_min -26
_diffrn_reflns_number 29357
_diffrn_reflns_theta_full 28.31
_diffrn_reflns_theta_max 28.31
_diffrn_reflns_theta_min 1.88
_exptl_absorpt_coefficient_mu 6.404
_exptl_absorpt_correction_T_max 1.000000
_exptl_absorpt_correction_T_min 0.619692
_exptl_absorpt_correction_type multi-scan
_exptl_absorpt_process_details SADABS
_exptl_crystal_colour salmon
_exptl_crystal_density_diffrn 1.655
_exptl_crystal_density_meas 0
_exptl_crystal_density_method 'not measured'
_exptl_crystal_description needle
_exptl_crystal_F_000 2240
_exptl_crystal_size_max 0.30
_exptl_crystal_size_mid 0.06
_exptl_crystal_size_min 0.05
_refine_diff_density_max 3.759
_refine_diff_density_min -2.341
_refine_diff_density_rms 0.173
_refine_ls_extinction_method none
_refine_ls_goodness_of_fit_ref 1.050
_refine_ls_hydrogen_treatment constr
_refine_ls_matrix_type full
_refine_ls_number_parameters 433
_refine_ls_number_reflns 10945
_refine_ls_number_restraints 0
_refine_ls_restrained_S_all 1.050
_refine_ls_R_factor_all 0.0871
_refine_ls_R_factor_gt 0.0567
_refine_ls_shift/su_max 0.017
_refine_ls_shift/su_mean 0.002
_refine_ls_structure_factor_coef Fsqd
_refine_ls_weighting_details 'calc w=1/[\s^2^(Fo^2^)+(0.0348P)^2^+18.2459P] where P=(Fo^2^+2Fc^2^)/3'
_refine_ls_weighting_scheme calc
_refine_ls_wR_factor_gt 0.0952
_refine_ls_wR_factor_ref 0.1030
_reflns_number_gt 8106
_reflns_number_total 10945
_reflns_threshold_expression >2sigma(I)
_cod_data_source_file ic702273a-file002.cif
_cod_data_source_block sad
_cod_depositor_comments
;
The following automatic conversions were performed:
'_symmetry_cell_setting' value 'Monoclinic' changed to 'monoclinic'
according to '/home/saulius/struct/CIF-dictionaries/cif_core.dic'
dictionary named 'cif_core.dic' version 2.4.1 from 2010-06-29.

Automatic conversion script
Id: cif_fix_enum 1527 2010-12-29 10:47:43Z saulius 
;
_cod_database_code 4304713

loop_
_symmetry_equiv_pos_as_xyz
'x, y, z'
'-x+1/2, y+1/2, -z+1/2'
'-x, -y, -z'
'x-1/2, -y-1/2, z-1/2'

loop_
_atom_site_label
_atom_site_type_symbol
_atom_site_fract_x
_atom_site_fract_y
_atom_site_fract_z
_atom_site_U_iso_or_equiv
_atom_site_adp_type
_atom_site_occupancy
_atom_site_symmetry_multiplicity
_atom_site_calc_flag
_atom_site_refinement_flags
_atom_site_disorder_assembly
_atom_site_disorder_group
Pt1 Pt 0.648480(16) 0.222069(19) 0.715247(16) 0.02520(8) Uani 1 1 d . . .
P1 P 0.68398(12) 0.30713(14) 0.63711(11) 0.0314(4) Uani 1 1 d . . .
P2 P 0.71884(11) 0.33784(14) 0.80540(11) 0.0293(4) Uani 1 1 d . . .
S1 S 0.62954(13) 0.13577(15) 0.80451(12) 0.0391(5) Uani 1 1 d . . .
N1 N 0.5558(6) -0.0759(7) 0.8660(5) 0.080(3) Uani 1 1 d . . .
C1 C 0.5762(4) 0.1290(5) 0.6303(4) 0.0263(16) Uani 1 1 d . . .
H1A H 0.5712 0.1468 0.5820 0.032 Uiso 1 1 calc R . .
C2 C 0.5374(5) 0.0533(6) 0.6295(5) 0.044(2) Uani 1 1 d . . .
H2A H 0.5055 0.0258 0.5814 0.052 Uiso 1 1 calc R . .
C3 C 0.5355(5) 0.0043(6) 0.6916(5) 0.039(2) Uani 1 1 d . . .
H3A H 0.5059 -0.0549 0.6807 0.047 Uiso 1 1 calc R . .
C4 C 0.5713(5) 0.0324(6) 0.7655(5) 0.042(2) Uani 1 1 d . . .
C5 C 0.5630(6) -0.0273(7) 0.8196(6) 0.054(2) Uani 1 1 d . . .
C6 C 0.7570(5) 0.2465(6) 0.6129(5) 0.047(2) Uani 1 1 d . . .
H6A H 0.7730 0.2944 0.5839 0.056 Uiso 1 1 calc R . .
C7 C 0.8320(6) 0.2187(8) 0.6837(6) 0.069(3) Uani 1 1 d . . .
H7A H 0.8699 0.1867 0.6693 0.104 Uiso 1 1 calc R . .
H7B H 0.8179 0.1738 0.7145 0.104 Uiso 1 1 calc R . .
H7C H 0.8562 0.2779 0.7128 0.104 Uiso 1 1 calc R . .
C8 C 0.7223(6) 0.1579(7) 0.5630(6) 0.061(3) Uani 1 1 d . . .
H8A H 0.7628 0.1280 0.5511 0.091 Uiso 1 1 calc R . .
H8B H 0.6768 0.1781 0.5163 0.091 Uiso 1 1 calc R . .
H8C H 0.7046 0.1102 0.5894 0.091 Uiso 1 1 calc R . .
C9 C 0.6050(5) 0.3463(6) 0.5457(4) 0.041(2) Uani 1 1 d . . .
H9A H 0.5846 0.2860 0.5143 0.049 Uiso 1 1 calc R . .
C10 C 0.5358(5) 0.3894(7) 0.5568(5) 0.051(2) Uani 1 1 d . . .
H10A H 0.4936 0.4097 0.5079 0.077 Uiso 1 1 calc R . .
H10B H 0.5544 0.4463 0.5903 0.077 Uiso 1 1 calc R . .
H10C H 0.5150 0.3399 0.5792 0.077 Uiso 1 1 calc R . .
C11 C 0.6342(6) 0.4154(7) 0.5025(5) 0.066(3) Uani 1 1 d . . .
H11A H 0.5895 0.4331 0.4544 0.099 Uiso 1 1 calc R . .
H11B H 0.6754 0.3827 0.4931 0.099 Uiso 1 1 calc R . .
H11C H 0.6563 0.4747 0.5323 0.099 Uiso 1 1 calc R . .
C12 C 0.6571(5) 0.4232(6) 0.8293(5) 0.0392(19) Uani 1 1 d . . .
H12A H 0.6919 0.4791 0.8579 0.047 Uiso 1 1 calc R . .
C13 C 0.5900(5) 0.4652(7) 0.7572(5) 0.057(3) Uani 1 1 d . . .
H13A H 0.5577 0.5103 0.7706 0.086 Uiso 1 1 calc R . .
H13B H 0.5565 0.4116 0.7266 0.086 Uiso 1 1 calc R . .
H13C H 0.6130 0.5004 0.7284 0.086 Uiso 1 1 calc R . .
C14 C 0.6230(6) 0.3777(7) 0.8789(6) 0.063(3) Uani 1 1 d . . .
H14A H 0.5912 0.4266 0.8897 0.095 Uiso 1 1 calc R . .
H14B H 0.6665 0.3552 0.9262 0.095 Uiso 1 1 calc R . .
H14C H 0.5892 0.3219 0.8526 0.095 Uiso 1 1 calc R . .
C15 C 0.7952(5) 0.2948(6) 0.8960(4) 0.040(2) Uani 1 1 d . . .
H15A H 0.7672 0.2590 0.9214 0.048 Uiso 1 1 calc R . .
C16 C 0.8506(5) 0.2218(7) 0.8852(5) 0.058(3) Uani 1 1 d . . .
H16A H 0.8908 0.1995 0.9344 0.087 Uiso 1 1 calc R . .
H16B H 0.8770 0.2533 0.8578 0.087 Uiso 1 1 calc R . .
H16C H 0.8198 0.1655 0.8562 0.087 Uiso 1 1 calc R . .
C17 C 0.8426(6) 0.3775(7) 0.9487(5) 0.056(3) Uani 1 1 d . . .
H17A H 0.8822 0.3497 0.9962 0.084 Uiso 1 1 calc R . .
H17B H 0.8065 0.4202 0.9588 0.084 Uiso 1 1 calc R . .
H17C H 0.8697 0.4156 0.9250 0.084 Uiso 1 1 calc R . .
C18 C 0.7728(5) 0.4159(6) 0.7678(4) 0.0378(19) Uani 1 1 d . . .
H18A H 0.7780 0.4825 0.7892 0.045 Uiso 1 1 calc R . .
H18B H 0.8270 0.3893 0.7840 0.045 Uiso 1 1 calc R . .
C19 C 0.7314(5) 0.4225(6) 0.6823(4) 0.0391(19) Uani 1 1 d . . .
H19A H 0.7708 0.4415 0.6641 0.047 Uiso 1 1 calc R . .
H19B H 0.6904 0.4745 0.6672 0.047 Uiso 1 1 calc R . .
Pt2 Pt 0.343900(17) 0.46446(2) 0.765771(17) 0.03013(9) Uani 1 1 d . . .
P1B P 0.30487(13) 0.36744(15) 0.83566(12) 0.0359(5) Uani 1 1 d . . .
P2B P 0.27091(13) 0.36174(16) 0.66639(12) 0.0390(5) Uani 1 1 d . . .
S1B S 0.36766(13) 0.56090(15) 0.68478(12) 0.0386(5) Uani 1 1 d . . .
N1B N 0.4529(6) 0.7727(6) 0.6387(5) 0.076(3) Uani 1 1 d . . .
C1B C 0.4160(4) 0.5466(6) 0.8569(5) 0.042(2) Uani 1 1 d . . .
H1BA H 0.4197 0.5228 0.9034 0.050 Uiso 1 1 calc R . .
C2B C 0.4566(5) 0.6227(6) 0.8633(5) 0.047(2) Uani 1 1 d . . .
H2BA H 0.4873 0.6452 0.9133 0.056 Uiso 1 1 calc R . .
C3B C 0.4627(4) 0.6797(5) 0.8058(5) 0.0362(19) Uani 1 1 d . . .
H3BA H 0.4935 0.7378 0.8215 0.043 Uiso 1 1 calc R . .
C4B C 0.4296(5) 0.6598(6) 0.7323(5) 0.0374(19) Uani 1 1 d . . .
C5B C 0.4412(5) 0.7224(7) 0.6804(6) 0.056(2) Uani 1 1 d . . .
C6B C 0.3813(5) 0.3189(7) 0.9248(5) 0.054(2) Uani 1 1 d . . .
H6BA H 0.4052 0.3757 0.9594 0.064 Uiso 1 1 calc R . .
C7B C 0.3472(7) 0.2479(7) 0.9643(6) 0.068(3) Uani 1 1 d . . .
H7BA H 0.3903 0.2253 1.0119 0.101 Uiso 1 1 calc R . .
H7BB H 0.3228 0.1915 0.9316 0.101 Uiso 1 1 calc R . .
H7BC H 0.3070 0.2820 0.9745 0.101 Uiso 1 1 calc R . .
C8B C 0.4473(6) 0.2706(9) 0.9123(7) 0.083(4) Uani 1 1 d . . .
H8BA H 0.4883 0.2461 0.9603 0.124 Uiso 1 1 calc R . .
H8BB H 0.4710 0.3187 0.8914 0.124 Uiso 1 1 calc R . .
H8BC H 0.4254 0.2160 0.8769 0.124 Uiso 1 1 calc R . .
C9B C 0.2308(6) 0.4231(7) 0.8613(5) 0.051(2) Uani 1 1 d . . .
H9BA H 0.2119 0.3708 0.8849 0.061 Uiso 1 1 calc R . .
C10B C 0.1593(5) 0.4581(8) 0.7908(6) 0.065(3) Uani 1 1 d . . .
H10D H 0.1202 0.4877 0.8049 0.098 Uiso 1 1 calc R . .
H10E H 0.1350 0.4024 0.7572 0.098 Uiso 1 1 calc R . .
H10F H 0.1766 0.5069 0.7648 0.098 Uiso 1 1 calc R . .
C11B C 0.2648(7) 0.5045(8) 0.9177(6) 0.071(3) Uani 1 1 d . . .
H11D H 0.2232 0.5311 0.9297 0.107 Uiso 1 1 calc R . .
H11E H 0.2849 0.5564 0.8965 0.107 Uiso 1 1 calc R . .
H11F H 0.3085 0.4791 0.9638 0.107 Uiso 1 1 calc R . .
C12B C 0.1969(6) 0.4154(8) 0.5783(5) 0.067(3) Uani 1 1 d . . .
H12B H 0.2262 0.4588 0.5584 0.080 Uiso 1 1 calc R . .
C13B C 0.1382(6) 0.4805(9) 0.5927(6) 0.079(4) Uani 1 1 d . . .
H13D H 0.0994 0.5086 0.5449 0.119 Uiso 1 1 calc R . .
H13E H 0.1673 0.5334 0.6274 0.119 Uiso 1 1 calc R . .
H13F H 0.1103 0.4411 0.6148 0.119 Uiso 1 1 calc R . .
C14B C 0.1524(7) 0.3391(10) 0.5173(6) 0.103(5) Uani 1 1 d . . .
H14D H 0.1143 0.3722 0.4716 0.154 Uiso 1 1 calc R . .
H14E H 0.1238 0.2942 0.5354 0.154 Uiso 1 1 calc R . .
H14F H 0.1905 0.3021 0.5060 0.154 Uiso 1 1 calc R . .
C15B C 0.3298(7) 0.2822(7) 0.6356(6) 0.064(3) Uani 1 1 d . . .
H15B H 0.2936 0.2302 0.6025 0.076 Uiso 1 1 calc R . .
C16B C 0.3966(7) 0.2315(8) 0.7030(8) 0.087(4) Uani 1 1 d . . .
H16D H 0.4270 0.1894 0.6851 0.131 Uiso 1 1 calc R . .
H16E H 0.3736 0.1917 0.7296 0.131 Uiso 1 1 calc R . .
H16F H 0.4320 0.2810 0.7374 0.131 Uiso 1 1 calc R . .
C17B C 0.3654(7) 0.3358(8) 0.5907(7) 0.086(4) Uani 1 1 d . . .
H17D H 0.3956 0.2896 0.5755 0.129 Uiso 1 1 calc R . .
H17E H 0.4009 0.3876 0.6218 0.129 Uiso 1 1 calc R . .
H17F H 0.3226 0.3649 0.5457 0.129 Uiso 1 1 calc R . .
C18B C 0.2141(5) 0.2784(6) 0.6962(5) 0.044(2) Uani 1 1 d . . .
H18C H 0.1610 0.3071 0.6829 0.053 Uiso 1 1 calc R . .
H18D H 0.2061 0.2156 0.6687 0.053 Uiso 1 1 calc R . .
C19B C 0.2563(5) 0.2587(6) 0.7810(5) 0.045(2) Uani 1 1 d . . .
H19C H 0.2966 0.2068 0.7912 0.054 Uiso 1 1 calc R . .
H19D H 0.2169 0.2343 0.7977 0.054 Uiso 1 1 calc R . .

loop_
_atom_site_aniso_label
_atom_site_aniso_U_11
_atom_site_aniso_U_22
_atom_site_aniso_U_33
_atom_site_aniso_U_23
_atom_site_aniso_U_13
_atom_site_aniso_U_12
Pt1 0.02379(15) 0.01951(13) 0.03242(16) 0.00151(11) 0.01259(12) -0.00058(11)
P1 0.0339(11) 0.0279(10) 0.0360(11) 0.0060(8) 0.0187(9) 0.0020(8)
P2 0.0263(10) 0.0260(10) 0.0322(11) 0.0023(8) 0.0098(8) -0.0037(8)
S1 0.0463(12) 0.0324(11) 0.0419(12) 0.0018(9) 0.0226(10) -0.0077(9)
N1 0.098(8) 0.074(7) 0.075(6) 0.014(5) 0.045(6) -0.018(6)
C1 0.025(4) 0.031(4) 0.022(4) -0.004(3) 0.010(3) 0.011(3)
C2 0.033(5) 0.046(5) 0.045(5) -0.006(4) 0.009(4) 0.009(4)
C3 0.034(4) 0.024(4) 0.058(6) -0.007(4) 0.019(4) 0.000(3)
C4 0.035(5) 0.036(5) 0.069(6) 0.028(4) 0.036(4) 0.011(4)
C5 0.051(6) 0.052(6) 0.071(7) -0.002(5) 0.038(5) -0.006(5)
C6 0.052(6) 0.039(5) 0.071(6) 0.013(4) 0.048(5) 0.011(4)
C7 0.046(6) 0.090(8) 0.083(8) 0.007(6) 0.038(6) 0.028(6)
C8 0.093(8) 0.044(6) 0.073(7) 0.006(5) 0.061(6) 0.014(5)
C9 0.054(5) 0.032(4) 0.028(4) 0.005(3) 0.011(4) 0.008(4)
C10 0.034(5) 0.057(6) 0.044(5) 0.016(4) 0.000(4) 0.003(4)
C11 0.097(8) 0.055(6) 0.047(6) 0.023(5) 0.033(6) 0.010(6)
C12 0.037(5) 0.030(4) 0.047(5) -0.011(4) 0.015(4) -0.007(4)
C13 0.048(6) 0.047(6) 0.072(7) -0.014(5) 0.023(5) 0.008(5)
C14 0.074(7) 0.054(6) 0.087(8) -0.012(5) 0.059(6) -0.006(5)
C15 0.032(4) 0.044(5) 0.033(4) 0.014(4) 0.004(3) -0.006(4)
C16 0.048(6) 0.056(6) 0.054(6) 0.023(5) 0.009(5) 0.015(5)
C17 0.055(6) 0.063(6) 0.033(5) 0.004(4) 0.004(4) -0.011(5)
C18 0.034(4) 0.031(4) 0.044(5) 0.006(4) 0.014(4) -0.008(3)
C19 0.037(5) 0.033(4) 0.047(5) 0.010(4) 0.019(4) -0.002(4)
Pt2 0.02764(16) 0.02757(16) 0.03920(18) -0.00779(12) 0.01848(13) -0.00568(12)
P1B 0.0375(12) 0.0356(12) 0.0409(12) 0.0007(9) 0.0231(10) -0.0004(9)
P2B 0.0444(13) 0.0390(12) 0.0413(12) -0.0128(10) 0.0260(11) -0.0190(10)
S1B 0.0451(12) 0.0340(11) 0.0446(12) -0.0056(9) 0.0268(10) -0.0107(9)
N1B 0.105(8) 0.057(6) 0.079(6) -0.015(5) 0.053(6) -0.040(5)
C1B 0.022(4) 0.058(6) 0.040(5) -0.030(4) 0.008(3) -0.009(4)
C2B 0.056(6) 0.041(5) 0.044(5) -0.001(4) 0.023(5) 0.006(4)
C3B 0.029(4) 0.027(4) 0.049(5) -0.014(4) 0.014(4) -0.009(3)
C4B 0.034(4) 0.031(4) 0.062(6) 0.001(4) 0.035(4) -0.001(3)
C5B 0.042(5) 0.049(6) 0.078(7) -0.004(5) 0.027(5) -0.006(4)
C6B 0.053(6) 0.056(6) 0.037(5) 0.016(4) 0.007(4) 0.003(5)
C7B 0.103(9) 0.051(6) 0.059(6) 0.018(5) 0.045(6) 0.013(6)
C8B 0.050(7) 0.101(10) 0.093(9) 0.034(7) 0.029(6) 0.019(6)
C9B 0.069(7) 0.045(5) 0.064(6) 0.006(5) 0.053(6) 0.001(5)
C10B 0.041(6) 0.074(7) 0.093(8) 0.010(6) 0.040(6) 0.011(5)
C11B 0.096(9) 0.063(7) 0.086(8) -0.008(6) 0.069(7) 0.004(6)
C12B 0.061(7) 0.093(8) 0.035(5) -0.003(5) 0.011(5) -0.042(6)
C13B 0.054(7) 0.094(9) 0.071(8) 0.027(7) 0.011(6) -0.003(6)
C14B 0.103(10) 0.132(12) 0.048(7) -0.015(7) 0.011(7) -0.068(9)
C15B 0.079(8) 0.053(6) 0.086(8) -0.041(6) 0.060(7) -0.033(6)
C16B 0.087(9) 0.060(8) 0.151(13) -0.022(8) 0.086(10) 0.003(7)
C17B 0.124(10) 0.071(7) 0.118(10) -0.056(7) 0.104(9) -0.057(7)
C18B 0.046(5) 0.033(4) 0.063(6) -0.008(4) 0.031(5) -0.019(4)
C19B 0.044(5) 0.036(5) 0.063(6) -0.001(4) 0.033(5) -0.007(4)

loop_
_atom_type_symbol
_atom_type_description
_atom_type_scat_dispersion_real
_atom_type_scat_dispersion_imag
_atom_type_scat_source
C C 0.0033 0.0016 'International Tables Vol C Tables 4.2.6.8 and 6.1.1.4'
H H 0.0000 0.0000 'International Tables Vol C Tables 4.2.6.8 and 6.1.1.4'
N N 0.0061 0.0033 'International Tables Vol C Tables 4.2.6.8 and 6.1.1.4'
P P 0.1023 0.0942 'International Tables Vol C Tables 4.2.6.8 and 6.1.1.4'
S S 0.1246 0.1234 'International Tables Vol C Tables 4.2.6.8 and 6.1.1.4'
Pt Pt -1.7033 8.3905 'International Tables Vol C Tables 4.2.6.8 and 6.1.1.4'

loop_
_geom_angle_atom_site_label_1
_geom_angle_atom_site_label_2
_geom_angle_atom_site_label_3
_geom_angle
_geom_angle_site_symmetry_1
_geom_angle_site_symmetry_3
_geom_angle_publ_flag
C1 Pt1 P1 92.6(2) . . ?
C1 Pt1 S1 92.4(2) . . ?
P1 Pt1 S1 172.67(8) . . ?
C1 Pt1 P2 174.10(19) . . ?
P1 Pt1 P2 86.38(7) . . ?
S1 Pt1 P2 89.22(7) . . ?
C19 P1 C9 103.6(4) . . ?
C19 P1 C6 105.0(4) . . ?
C9 P1 C6 104.0(4) . . ?
C19 P1 Pt1 109.4(3) . . ?
C9 P1 Pt1 118.1(3) . . ?
C6 P1 Pt1 115.3(3) . . ?
C15 P2 C18 104.6(4) . . ?
C15 P2 C12 105.0(4) . . ?
C18 P2 C12 104.9(4) . . ?
C15 P2 Pt1 118.0(3) . . ?
C18 P2 Pt1 108.2(3) . . ?
C12 P2 Pt1 115.0(3) . . ?
C4 S1 Pt1 110.9(3) . . ?
C2 C1 Pt1 133.0(6) . . ?
C1 C2 C3 127.9(8) . . ?
C4 C3 C2 127.5(8) . . ?
C3 C4 C5 119.0(8) . . ?
C3 C4 S1 128.0(6) . . ?
C5 C4 S1 112.9(7) . . ?
N1 C5 C4 178.6(11) . . ?
C8 C6 C7 110.8(8) . . ?
C8 C6 P1 112.0(6) . . ?
C7 C6 P1 111.1(6) . . ?
C10 C9 C11 112.3(7) . . ?
C10 C9 P1 109.6(5) . . ?
C11 C9 P1 113.5(6) . . ?
C14 C12 C13 110.3(7) . . ?
C14 C12 P2 113.4(6) . . ?
C13 C12 P2 110.2(6) . . ?
C16 C15 C17 110.7(7) . . ?
C16 C15 P2 111.0(6) . . ?
C17 C15 P2 113.5(6) . . ?
C19 C18 P2 112.5(5) . . ?
C18 C19 P1 113.0(5) . . ?
C1B Pt2 P1B 92.8(3) . . ?
C1B Pt2 S1B 92.6(3) . . ?
P1B Pt2 S1B 173.09(8) . . ?
C1B Pt2 P2B 175.1(2) . . ?
P1B Pt2 P2B 86.29(8) . . ?
S1B Pt2 P2B 88.74(7) . . ?
C19B P1B C6B 104.4(4) . . ?
C19B P1B C9B 105.1(4) . . ?
C6B P1B C9B 104.3(4) . . ?
C19B P1B Pt2 109.0(3) . . ?
C6B P1B Pt2 118.3(3) . . ?
C9B P1B Pt2 114.6(3) . . ?
C18B P2B C15B 105.2(4) . . ?
C18B P2B C12B 104.6(4) . . ?
C15B P2B C12B 103.5(5) . . ?
C18B P2B Pt2 108.3(3) . . ?
C15B P2B Pt2 115.3(3) . . ?
C12B P2B Pt2 118.7(4) . . ?
C4B S1B Pt2 111.0(3) . . ?
C2B C1B Pt2 132.5(8) . . ?
C1B C2B C3B 128.9(9) . . ?
C4B C3B C2B 126.8(7) . . ?
C3B C4B C5B 121.3(8) . . ?
C3B C4B S1B 128.1(6) . . ?
C5B C4B S1B 110.6(7) . . ?
N1B C5B C4B 178.1(11) . . ?
C8B C6B C7B 111.1(8) . . ?
C8B C6B P1B 110.2(7) . . ?
C7B C6B P1B 113.0(7) . . ?
C11B C9B C10B 111.1(8) . . ?
C11B C9B P1B 112.8(7) . . ?
C10B C9B P1B 110.0(6) . . ?
C14B C12B C13B 110.8(9) . . ?
C14B C12B P2B 113.3(9) . . ?
C13B C12B P2B 110.9(7) . . ?
C17B C15B C16B 109.0(9) . . ?
C17B C15B P2B 113.3(8) . . ?
C16B C15B P2B 111.0(7) . . ?
C19B C18B P2B 111.8(6) . . ?
C18B C19B P1B 112.8(6) . . ?

loop_
_geom_bond_atom_site_label_1
_geom_bond_atom_site_label_2
_geom_bond_distance
_geom_bond_site_symmetry_2
_geom_bond_publ_flag
Pt1 C1 2.064(7) . ?
Pt1 P1 2.2590(19) . ?
Pt1 S1 2.280(2) . ?
Pt1 P2 2.3111(19) . ?
P1 C19 1.835(8) . ?
P1 C9 1.838(8) . ?
P1 C6 1.838(8) . ?
P2 C15 1.827(7) . ?
P2 C18 1.839(8) . ?
P2 C12 1.847(8) . ?
S1 C4 1.743(9) . ?
N1 C5 1.189(12) . ?
C1 C2 1.261(11) . ?
C2 C3 1.414(12) . ?
C3 C4 1.366(12) . ?
C4 C5 1.409(12) . ?
C6 C8 1.514(12) . ?
C6 C7 1.530(13) . ?
C9 C10 1.528(11) . ?
C9 C11 1.530(11) . ?
C12 C14 1.523(11) . ?
C12 C13 1.535(12) . ?
C15 C16 1.523(12) . ?
C15 C17 1.528(11) . ?
C18 C19 1.521(10) . ?
Pt2 C1B 2.044(7) . ?
Pt2 P1B 2.260(2) . ?
Pt2 S1B 2.268(2) . ?
Pt2 P2B 2.308(2) . ?
P1B C19B 1.826(8) . ?
P1B C6B 1.836(8) . ?
P1B C9B 1.842(9) . ?
P2B C18B 1.827(8) . ?
P2B C15B 1.835(10) . ?
P2B C12B 1.834(10) . ?
S1B C4B 1.758(8) . ?
N1B C5B 1.168(12) . ?
C1B C2B 1.261(11) . ?
C2B C3B 1.425(11) . ?
C3B C4B 1.334(11) . ?
C4B C5B 1.425(13) . ?
C6B C8B 1.517(13) . ?
C6B C7B 1.551(13) . ?
C9B C11B 1.504(13) . ?
C9B C10B 1.523(13) . ?
C12B C14B 1.533(14) . ?
C12B C13B 1.537(15) . ?
C15B C17B 1.517(13) . ?
C15B C16B 1.533(15) . ?
C18B C19B 1.531(11) . ?
